data_2023103
loop_
_publ_author_name
'Upmann, Daniel'
'Bockfeld, Dirk'
'Jones, Peter G.'
'T\^arcoveanu, Eliza'

_publ_section_title
;
 Crystal structures of fourteen halochalcogenylphosphonium
 tetrahalogenidoaurates(III)
;
_journal_coeditor_code YZ2053
_journal_issue 5
_journal_name_full 'Acta Crystallographica Section E Crystallographic Communications'
_journal_paper_doi 10.1107/S2056989024002780
_journal_volume 80
_journal_year 2024
_chemical_formula_iupac '(C10 H23 Br P S) [Au Br4]'
_chemical_formula_moiety 'C10 H23 Br P S +, Au Br4 -'
_chemical_formula_sum 'C10 H23 Au Br5 P S'
_chemical_formula_weight 802.83
_chemical_name_systematic
;
(Bromosulfanyl)(<i>tert</i>-butyl)bis(propan-2-yl)phosphonium
tetrabromidoaurate(III)
;
_space_group_crystal_system triclinic
_space_group_IT_number 2
_space_group_name_Hall '-P 1'
_space_group_name_H-M_alt 'P -1'
_atom_sites_solution_hydrogens geom
_atom_sites_solution_primary direct
_atom_sites_solution_secondary difmap
_audit_creation_method SHELXL-2019/3
_cell_angle_alpha 86.600(5)
_cell_angle_beta 81.097(6)
_cell_angle_gamma 64.862(6)
_cell_formula_units_Z 2
_cell_length_a 7.8455(6)
_cell_length_b 9.1380(6)
_cell_length_c 15.5440(9)
_cell_measurement_reflns_used 9831
_cell_measurement_temperature 100(2)
_cell_measurement_theta_max 30.7557
_cell_measurement_theta_min 2.4571
_cell_volume 996.66(13)
_computing_cell_refinement
;
CrysAlisPro, Version 1.171.35.11 (Rigaku OD, 2015)
;
_computing_data_collection
;
CrysAlisPro, Version 1.171.35.11 (Rigaku OD, 2015)
;
_computing_data_reduction
;
CrysAlisPro, Version 1.171.35.11 (Rigaku OD, 2015)
;
_computing_molecular_graphics
;
Bruker XP, Version 5.1 (Bruker, 1998)
;
_computing_publication_material
;
SHELXL-2019/3 (Sheldrick, 2015)
;
_computing_structure_refinement
;
SHELXL-2019/3 (Sheldrick, 2015)
;
_computing_structure_solution
;
SHELXS-97 (Sheldrick, 2008)
;
_diffrn_ambient_temperature 100(2)
_diffrn_detector_area_resol_mean 16.1419
_diffrn_measured_fraction_theta_full 0.968
_diffrn_measured_fraction_theta_max 0.916
_diffrn_measurement_device_type 'Oxford Diffraction Xcalibur, Eos'
_diffrn_measurement_method \w-scan
_diffrn_radiation_type MoK\a
_diffrn_radiation_wavelength 0.71073
_diffrn_reflns_av_R_equivalents 0.0448
_diffrn_reflns_av_unetI/netI 0.0408
_diffrn_reflns_limit_h_max 10
_diffrn_reflns_limit_h_min -11
_diffrn_reflns_limit_k_max 13
_diffrn_reflns_limit_k_min -12
_diffrn_reflns_limit_l_max 22
_diffrn_reflns_limit_l_min -22
_diffrn_reflns_number 26487
_diffrn_reflns_theta_full 30.000
_diffrn_reflns_theta_max 30.796
_diffrn_reflns_theta_min 2.462
_diffrn_source 'Enhance (Mo) X-ray Source'
_exptl_absorpt_coefficient_mu 17.573
_exptl_absorpt_correction_T_max 0.6207
_exptl_absorpt_correction_T_min 0.0965
_exptl_absorpt_correction_type multi-scan
_exptl_absorpt_process_details
;
(CrysAlisPro; Rigaku OD, 2015)
;
_exptl_crystal_colour orange-red
_exptl_crystal_density_diffrn 2.675
_exptl_crystal_density_method 'not measured'
_exptl_crystal_description plate
_exptl_crystal_F_000 736
_exptl_crystal_size_max 0.25
_exptl_crystal_size_mid 0.1
_exptl_crystal_size_min 0.03
_refine_diff_density_max 2.148
_refine_diff_density_min -2.239
_refine_ls_extinction_method none
_refine_ls_goodness_of_fit_ref 1.061
_refine_ls_hydrogen_treatment constr
_refine_ls_matrix_type full
_refine_ls_number_parameters 173
_refine_ls_number_reflns 5731
_refine_ls_number_restraints 0
_refine_ls_restrained_S_all 1.061
_refine_ls_R_factor_all 0.0339
_refine_ls_R_factor_gt 0.0269
_refine_ls_shift/su_max 0.001
_refine_ls_shift/su_mean 0.000
_refine_ls_structure_factor_coef Fsqd
_refine_ls_weighting_details 'w=1/[\s^2^(Fo^2^)+(0.0167P)^2^] where P=(Fo^2^+2Fc^2^)/3'
_refine_ls_weighting_scheme calc
_refine_ls_wR_factor_gt 0.0490
_refine_ls_wR_factor_ref 0.0520
_reflns_number_gt 5030
_reflns_number_total 5731
_reflns_threshold_expression 'I > 2\s(I)'
_cod_data_source_file yz2053.cif
_cod_data_source_block 18b
_cod_original_cell_volume 996.65(13)
_cod_database_code 2023103
_shelx_space_group_comment
;
The symmetry employed for this shelxl refinement is uniquely defined
by the following loop, which should always be used as a source of
symmetry information in preference to the above space-group names.
They are only intended as comments.
;
_shelx_estimated_absorpt_t_min 0.096
_shelx_estimated_absorpt_t_max 0.621

loop_
_space_group_symop_operation_xyz
'x, y, z'
'-x, -y, -z'

loop_
_atom_site_type_symbol
_atom_site_label
_atom_site_fract_x
_atom_site_fract_y
_atom_site_fract_z
_atom_site_U_iso_or_equiv
_atom_site_adp_type
_atom_site_calc_flag
_atom_site_occupancy
_atom_site_disorder_assembly
_atom_site_disorder_group
P P1 0.50339(12) 0.10905(11) 0.24799(7) 0.01362(19) Uani d 1 . .
S S1 0.39290(12) -0.05194(10) 0.30387(7) 0.0183(2) Uani d 1 . .
Br Br1 0.16092(5) 0.09936(4) 0.40317(3) 0.01924(8) Uani d 1 . .
C C1 0.7420(5) -0.0279(4) 0.1918(3) 0.0167(8) Uani d 1 . .
C C2 0.5065(5) 0.2376(5) 0.3328(3) 0.0198(8) Uani d 1 . .
H H2 0.370055 0.306364 0.355119 0.024 Uiso calc 1 . .
C C3 0.3524(5) 0.2400(4) 0.1706(3) 0.0185(8) Uani d 1 . .
H H3 0.425737 0.295673 0.135909 0.022 Uiso calc 1 . .
C C11 0.8009(5) 0.0614(5) 0.1138(3) 0.0250(9) Uani d 1 . .
H H11A 0.797239 0.162321 0.134229 0.038 Uiso calc 1 . .
H H11B 0.712607 0.085987 0.071261 0.038 Uiso calc 1 . .
H H11C 0.930165 -0.007171 0.086514 0.038 Uiso calc 1 . .
C C12 0.8867(5) -0.0766(5) 0.2555(3) 0.0229(9) Uani d 1 . .
H H12A 1.010620 -0.154105 0.227133 0.034 Uiso calc 1 . .
H H12B 0.844151 -0.126343 0.306871 0.034 Uiso calc 1 . .
H H12C 0.898209 0.019605 0.273240 0.034 Uiso calc 1 . .
C C13 0.7392(5) -0.1820(4) 0.1585(3) 0.0216(8) Uani d 1 . .
H H13A 0.638084 -0.152137 0.122107 0.032 Uiso calc 1 . .
H H13B 0.715560 -0.245457 0.208142 0.032 Uiso calc 1 . .
H H13C 0.862209 -0.246547 0.123983 0.032 Uiso calc 1 . .
C C21 0.5961(6) 0.1502(5) 0.4119(3) 0.0299(10) Uani d 1 . .
H H21A 0.734900 0.106729 0.398138 0.045 Uiso calc 1 . .
H H21B 0.558656 0.061372 0.427490 0.045 Uiso calc 1 . .
H H21C 0.552320 0.226140 0.460940 0.045 Uiso calc 1 . .
C C22 0.5904(6) 0.3550(5) 0.2935(3) 0.0312(11) Uani d 1 . .
H H22A 0.576068 0.432071 0.338336 0.047 Uiso calc 1 . .
H H22B 0.523056 0.413800 0.245404 0.047 Uiso calc 1 . .
H H22C 0.725708 0.294173 0.271683 0.047 Uiso calc 1 . .
C C31 0.3097(6) 0.1447(5) 0.1057(3) 0.0265(9) Uani d 1 . .
H H31A 0.227586 0.096195 0.136335 0.040 Uiso calc 1 . .
H H31B 0.429052 0.059163 0.078583 0.040 Uiso calc 1 . .
H H31C 0.245011 0.217668 0.060592 0.040 Uiso calc 1 . .
C C32 0.1676(5) 0.3728(4) 0.2152(3) 0.0231(9) Uani d 1 . .
H H32A 0.096116 0.442908 0.170905 0.035 Uiso calc 1 . .
H H32B 0.197860 0.437057 0.253499 0.035 Uiso calc 1 . .
H H32C 0.090581 0.323216 0.249639 0.035 Uiso calc 1 . .
Au Au1 0.000000 0.500000 0.500000 0.01491(5) Uani d 1 . .
Br Br2 -0.15629(5) 0.32924(5) 0.55955(3) 0.02348(9) Uani d 1 . .
Br Br3 0.22769(6) 0.38839(5) 0.60137(3) 0.02456(9) Uani d 1 . .
Au Au2 0.500000 0.500000 0.000000 0.01379(5) Uani d 1 . .
Br Br4 0.35239(5) 0.70272(5) 0.11380(3) 0.02518(10) Uani d 1 . .
Br Br5 0.81073(5) 0.45559(4) 0.03161(3) 0.02119(9) Uani d 1 . .

loop_
_atom_site_aniso_label
_atom_site_aniso_U_11
_atom_site_aniso_U_22
_atom_site_aniso_U_33
_atom_site_aniso_U_12
_atom_site_aniso_U_13
_atom_site_aniso_U_23
P1 0.0130(4) 0.0145(4) 0.0138(5) -0.0062(4) -0.0016(4) -0.0009(4)
S1 0.0158(4) 0.0154(4) 0.0232(6) -0.0069(4) -0.0008(4) 0.0012(4)
Br1 0.01646(17) 0.02354(18) 0.0193(2) -0.01088(15) 0.00037(15) 0.00017(16)
C1 0.0159(17) 0.0153(17) 0.018(2) -0.0055(14) -0.0022(15) 0.0009(15)
C2 0.0176(18) 0.0248(19) 0.019(2) -0.0114(16) 0.0008(15) -0.0054(16)
C3 0.0190(18) 0.0151(17) 0.020(2) -0.0055(15) -0.0044(16) 0.0026(15)
C11 0.0207(19) 0.027(2) 0.022(2) -0.0067(17) 0.0041(17) 0.0010(18)
C12 0.0144(18) 0.029(2) 0.023(2) -0.0073(16) -0.0027(16) -0.0007(18)
C13 0.0199(19) 0.0196(19) 0.022(2) -0.0053(16) -0.0014(16) -0.0038(17)
C21 0.023(2) 0.049(3) 0.023(3) -0.019(2) -0.0049(18) -0.007(2)
C22 0.029(2) 0.028(2) 0.045(3) -0.0203(19) -0.001(2) -0.012(2)
C31 0.028(2) 0.024(2) 0.026(3) -0.0051(17) -0.0150(18) -0.0004(18)
C32 0.0213(19) 0.0183(18) 0.024(2) -0.0020(16) -0.0059(17) 0.0003(17)
Au1 0.01684(10) 0.01425(9) 0.01507(11) -0.00780(8) -0.00204(8) -0.00133(8)
Br2 0.0262(2) 0.02399(19) 0.0257(2) -0.01649(17) -0.00262(17) 0.00259(17)
Br3 0.0251(2) 0.0284(2) 0.0240(2) -0.01321(17) -0.00993(17) 0.00443(17)
Au2 0.00922(9) 0.01233(9) 0.01999(12) -0.00528(7) -0.00075(7) 0.00101(8)
Br4 0.01812(18) 0.0244(2) 0.0315(3) -0.00830(16) 0.00282(16) -0.01051(18)
Br5 0.01142(16) 0.02067(18) 0.0331(3) -0.00777(14) -0.00541(15) 0.00139(17)

loop_
_atom_type_symbol
_atom_type_description
_atom_type_scat_dispersion_real
_atom_type_scat_dispersion_imag
_atom_type_scat_source
C C 0.0033 0.0016 'International Tables Vol C Tables 4.2.6.8 and 6.1.1.4'
H H 0.0000 0.0000 'International Tables Vol C Tables 4.2.6.8 and 6.1.1.4'
P P 0.1023 0.0942 'International Tables Vol C Tables 4.2.6.8 and 6.1.1.4'
S S 0.1246 0.1234 'International Tables Vol C Tables 4.2.6.8 and 6.1.1.4'
Br Br -0.2901 2.4595 'International Tables Vol C Tables 4.2.6.8 and 6.1.1.4'
Au Au -2.0133 8.8022 'International Tables Vol C Tables 4.2.6.8 and 6.1.1.4'

loop_
_geom_angle_atom_site_label_1
_geom_angle_atom_site_label_2
_geom_angle_atom_site_label_3
_geom_angle_site_symmetry_1
_geom_angle_site_symmetry_3
_geom_angle
_geom_angle_publ_flag
C2 P1 C3 . . 107.86(17) ?
C2 P1 C1 . . 114.96(17) ?
C3 P1 C1 . . 111.42(17) ?
C2 P1 S1 . . 109.57(13) ?
C3 P1 S1 . . 110.03(13) ?
C1 P1 S1 . . 102.89(12) ?
P1 S1 Br1 . . 102.51(5) y
S1 Br1 Br2 . . 174.89(3) ?
C12 C1 C13 . . 108.6(3) ?
C12 C1 C11 . . 109.7(3) ?
C13 C1 C11 . . 109.0(3) ?
C12 C1 P1 . . 109.4(3) ?
C13 C1 P1 . . 111.1(2) ?
C11 C1 P1 . . 109.1(2) ?
C21 C2 C22 . . 112.2(3) ?
C21 C2 P1 . . 115.9(3) ?
C22 C2 P1 . . 110.5(3) ?
C21 C2 H2 . . 105.8 ?
C22 C2 H2 . . 105.8 ?
P1 C2 H2 . . 105.8 ?
C31 C3 C32 . . 110.6(3) ?
C31 C3 P1 . . 112.5(2) ?
C32 C3 P1 . . 112.9(3) ?
C31 C3 H3 . . 106.8 ?
C32 C3 H3 . . 106.8 ?
P1 C3 H3 . . 106.8 ?
C1 C11 H11A . . 109.5 ?
C1 C11 H11B . . 109.5 ?
H11A C11 H11B . . 109.5 ?
C1 C11 H11C . . 109.5 ?
H11A C11 H11C . . 109.5 ?
H11B C11 H11C . . 109.5 ?
C1 C12 H12A . . 109.5 ?
C1 C12 H12B . . 109.5 ?
H12A C12 H12B . . 109.5 ?
C1 C12 H12C . . 109.5 ?
H12A C12 H12C . . 109.5 ?
H12B C12 H12C . . 109.5 ?
C1 C13 H13A . . 109.5 ?
C1 C13 H13B . . 109.5 ?
H13A C13 H13B . . 109.5 ?
C1 C13 H13C . . 109.5 ?
H13A C13 H13C . . 109.5 ?
H13B C13 H13C . . 109.5 ?
C2 C21 H21A . . 109.5 ?
C2 C21 H21B . . 109.5 ?
H21A C21 H21B . . 109.5 ?
C2 C21 H21C . . 109.5 ?
H21A C21 H21C . . 109.5 ?
H21B C21 H21C . . 109.5 ?
C2 C22 H22A . . 109.5 ?
C2 C22 H22B . . 109.5 ?
H22A C22 H22B . . 109.5 ?
C2 C22 H22C . . 109.5 ?
H22A C22 H22C . . 109.5 ?
H22B C22 H22C . . 109.5 ?
C3 C31 H31A . . 109.5 ?
C3 C31 H31B . . 109.5 ?
H31A C31 H31B . . 109.5 ?
C3 C31 H31C . . 109.5 ?
H31A C31 H31C . . 109.5 ?
H31B C31 H31C . . 109.5 ?
C3 C32 H32A . . 109.5 ?
C3 C32 H32B . . 109.5 ?
H32A C32 H32B . . 109.5 ?
C3 C32 H32C . . 109.5 ?
H32A C32 H32C . . 109.5 ?
H32B C32 H32C . . 109.5 ?
Br3 Au1 Br3 . 2_566 180.0 ?
Br3 Au1 Br2 . . 90.373(15) ?
Br3 Au1 Br2 2_566 . 89.628(15) ?
Br3 Au1 Br2 . 2_566 89.627(15) ?
Br3 Au1 Br2 2_566 2_566 90.372(15) ?
Br2 Au1 Br2 . 2_566 180.000(11) ?
Au1 Br2 Br1 . . 78.058(13) ?
Br4 Au2 Br4 . 2_665 180.0 ?
Br4 Au2 Br5 . 2_665 90.027(15) ?
Br4 Au2 Br5 2_665 2_665 89.972(15) ?
Br4 Au2 Br5 . . 89.972(15) ?
Br4 Au2 Br5 2_665 . 90.029(15) ?
Br5 Au2 Br5 2_665 . 180.0 ?

loop_
_geom_bond_atom_site_label_1
_geom_bond_atom_site_label_2
_geom_bond_site_symmetry_2
_geom_bond_distance
_geom_bond_publ_flag
P1 C2 . 1.827(4) ?
P1 C3 . 1.830(4) ?
P1 C1 . 1.862(4) ?
P1 S1 . 2.0902(12) y
S1 Br1 . 2.2028(10) y
Br1 Br2 . 3.2874(6) ?
C1 C12 . 1.527(5) ?
C1 C13 . 1.539(5) ?
C1 C11 . 1.542(5) ?
C2 C21 . 1.522(6) ?
C2 C22 . 1.535(5) ?
C2 H2 . 1.0000 ?
C3 C31 . 1.532(5) ?
C3 C32 . 1.533(5) ?
C3 H3 . 1.0000 ?
C11 H11A . 0.9800 ?
C11 H11B . 0.9800 ?
C11 H11C . 0.9800 ?
C12 H12A . 0.9800 ?
C12 H12B . 0.9800 ?
C12 H12C . 0.9800 ?
C13 H13A . 0.9800 ?
C13 H13B . 0.9800 ?
C13 H13C . 0.9800 ?
C21 H21A . 0.9800 ?
C21 H21B . 0.9800 ?
C21 H21C . 0.9800 ?
C22 H22A . 0.9800 ?
C22 H22B . 0.9800 ?
C22 H22C . 0.9800 ?
C31 H31A . 0.9800 ?
C31 H31B . 0.9800 ?
C31 H31C . 0.9800 ?
C32 H32A . 0.9800 ?
C32 H32B . 0.9800 ?
C32 H32C . 0.9800 ?
Au1 Br3 . 2.4180(4) y
Au1 Br3 2_566 2.4181(4) ?
Au1 Br2 . 2.4287(4) y
Au1 Br2 2_566 2.4287(4) ?
Au2 Br4 . 2.4154(4) y
Au2 Br4 2_665 2.4154(4) ?
Au2 Br5 2_665 2.4199(4) ?
Au2 Br5 . 2.4199(4) y

loop_
_geom_hbond_atom_site_label_D
_geom_hbond_atom_site_label_H
_geom_hbond_atom_site_label_A
_geom_hbond_site_symmetry_A
_geom_hbond_distance_DH
_geom_hbond_distance_HA
_geom_hbond_distance_DA
_geom_hbond_angle_DHA
_geom_hbond_publ_flag
C13 H13B S1 . 0.98 2.66 3.095(4) 107.0 yes
C2 H2 Br1 . 1.00 2.99 3.459(4) 110.1 yes
C3 H3 Au2 . 1.00 2.89 3.828(4) 156.1 yes
C32 H32C Br1 . 0.98 3.01 3.739(4) 132.3 yes
C21 H21C Br3 . 0.98 2.98 3.814(4) 143.2 yes
C11 H11A Br5 . 0.98 3.07 3.778(4) 130.3 yes
C2 H2 Br2 2_566 1.00 3.28 4.017(4) 132.0 yes
C22 H22A Br3 2_666 0.98 2.95 3.771(4) 141.8 yes
C12 H12B Br3 2_656 0.98 2.93 3.832(4) 153.6 yes
C13 H13B Br3 2_656 0.98 3.18 4.075(4) 152.3 yes
C12 H12A Br4 1_645 0.98 2.80 3.747(4) 162.9 yes
C13 H13A Br4 1_545 0.98 3.07 3.776(4) 129.9 yes

loop_
_geom_torsion_atom_site_label_1
_geom_torsion_atom_site_label_2
_geom_torsion_atom_site_label_3
_geom_torsion_atom_site_label_4
_geom_torsion_site_symmetry_1
_geom_torsion_site_symmetry_2
_geom_torsion_site_symmetry_3
_geom_torsion_site_symmetry_4
_geom_torsion
_geom_torsion_publ_flag
C2 P1 S1 Br1 . . . . 39.31(14) ?
C3 P1 S1 Br1 . . . . -79.12(14) ?
C1 P1 S1 Br1 . . . . 162.05(13) y
C2 P1 C1 C12 . . . . 31.6(3) ?
C3 P1 C1 C12 . . . . 154.7(2) ?
S1 P1 C1 C12 . . . . -87.5(2) ?
C2 P1 C1 C13 . . . . 151.5(3) ?
C3 P1 C1 C13 . . . . -85.4(3) ?
S1 P1 C1 C13 . . . . 32.4(3) ?
C2 P1 C1 C11 . . . . -88.4(3) ?
C3 P1 C1 C11 . . . . 34.7(3) ?
S1 P1 C1 C11 . . . . 152.6(2) ?
C3 P1 C2 C21 . . . . 169.8(3) ?
C1 P1 C2 C21 . . . . -65.3(3) ?
S1 P1 C2 C21 . . . . 50.0(3) ?
C3 P1 C2 C22 . . . . -61.2(3) ?
C1 P1 C2 C22 . . . . 63.8(3) ?
S1 P1 C2 C22 . . . . 179.0(2) ?
C2 P1 C3 C31 . . . . -169.6(3) ?
C1 P1 C3 C31 . . . . 63.3(3) ?
S1 P1 C3 C31 . . . . -50.1(3) ?
C2 P1 C3 C32 . . . . -43.6(3) ?
C1 P1 C3 C32 . . . . -170.6(3) ?
S1 P1 C3 C32 . . . . 75.9(3) ?
